data_7129250
loop_
_publ_author_name
'Hill, Anthony'
'Frogley, Benjamin'
'Welsh, Steven S.'

_publ_section_title
;
 Bimetallic ethynylanthracenyl functionalised carbynes
;
_journal_name_full 'Chemical Communications'
_journal_paper_doi 10.1039/D1CC06142A
_journal_year 2021
_chemical_formula_moiety 'C74 H64 B2 N12 O4 W2'
_chemical_formula_sum 'C74 H64 B2 N12 O4 W2'
_chemical_formula_weight 1574.69
_space_group_crystal_system monoclinic
_space_group_IT_number 14
_space_group_name_Hall '-P 2ybc'
_space_group_name_H-M_alt 'P 1 21/c 1'
_atom_sites_solution_hydrogens mixed
_atom_sites_solution_primary iterative
_audit_creation_date 2020-12-16
_audit_creation_method
;
Olex2 1.2
(compiled 2018.05.29 svn.r3508 for OlexSys, GUI svn.r5506)
;
_audit_update_record
;
2021-04-21 deposited with the CCDC.	2021-11-15 downloaded from the CCDC.
;
_cell_angle_alpha 90
_cell_angle_beta 112.982(10)
_cell_angle_gamma 90
_cell_formula_units_Z 2
_cell_length_a 22.7180(16)
_cell_length_b 9.4131(4)
_cell_length_c 18.4744(16)
_cell_measurement_reflns_used 5397
_cell_measurement_temperature 150.00(10)
_cell_measurement_theta_max 27.3750
_cell_measurement_theta_min 3.9670
_cell_volume 3637.1(5)
_computing_cell_refinement 'CrysAlisPro 1.171.40.82a (Rigaku OD, 2020)'
_computing_data_collection 'CrysAlisPro 1.171.40.82a (Rigaku OD, 2020)'
_computing_data_reduction 'CrysAlisPro 1.171.40.82a (Rigaku OD, 2020)'
_computing_molecular_graphics 'Olex2 (Dolomanov et al., 2009)'
_computing_publication_material 'Olex2 (Dolomanov et al., 2009)'
_computing_structure_refinement 'ShelXL (Sheldrick, 2015)'
_computing_structure_solution 'olex2.solve (Bourhis et al., 2015)'
_diffrn_ambient_environment N~2~
_diffrn_ambient_temperature 150.00(10)
_diffrn_detector 'CCD plate'
_diffrn_detector_area_resol_mean 8.1297
_diffrn_detector_type EosS2
_diffrn_measured_fraction_theta_full 0.992
_diffrn_measured_fraction_theta_max 0.814
_diffrn_measurement_details
;
List of Runs (angles in degrees, time in seconds):

  # Type    Start    End  Width  t~exp~   \w     \q     \k     \f   Frames
#--------------------------------------------------------------------------
  1  \w    -42.00  40.00   1.00   48.00    --   12.97 -77.00 -60.00   82
  2  \w     51.00  85.00   1.00   48.00    --   12.97 178.00  90.00   34
  3  \w    -39.00  42.00   1.00   48.00    --   12.97 -19.00  30.00   81
;
_diffrn_measurement_device 'four-circle diffractometer'
_diffrn_measurement_device_type 'SuperNova, Dual, Cu at home/near, EosS2'
_diffrn_measurement_method '\w scans'
_diffrn_orient_matrix_type 'CrysAlisPro convention (1999,Acta A55,543-557)'
_diffrn_orient_matrix_UB_11 0.0283781000
_diffrn_orient_matrix_UB_12 0.0363363000
_diffrn_orient_matrix_UB_13 0.0235891000
_diffrn_orient_matrix_UB_21 -0.0185059000
_diffrn_orient_matrix_UB_22 0.0522834000
_diffrn_orient_matrix_UB_23 0.0091180000
_diffrn_orient_matrix_UB_31 0.0016061000
_diffrn_orient_matrix_UB_32 -0.0402490000
_diffrn_orient_matrix_UB_33 0.0331990000
_diffrn_radiation_monochromator mirror
_diffrn_radiation_probe x-ray
_diffrn_radiation_type MoK\a
_diffrn_radiation_wavelength 0.71073
_diffrn_reflns_av_R_equivalents 0.0341
_diffrn_reflns_av_unetI/netI 0.0590
_diffrn_reflns_Laue_measured_fraction_full 0.992
_diffrn_reflns_Laue_measured_fraction_max 0.814
_diffrn_reflns_limit_h_max 29
_diffrn_reflns_limit_h_min -26
_diffrn_reflns_limit_k_max 12
_diffrn_reflns_limit_k_min -12
_diffrn_reflns_limit_l_max 23
_diffrn_reflns_limit_l_min -15
_diffrn_reflns_number 14153
_diffrn_reflns_point_group_measured_fraction_full 0.992
_diffrn_reflns_point_group_measured_fraction_max 0.814
_diffrn_reflns_theta_full 25.242
_diffrn_reflns_theta_max 28.297
_diffrn_reflns_theta_min 3.252
_diffrn_source 'micro-focus sealed X-ray tube'
_diffrn_source_type 'SuperNova (Mo) X-ray Source'
_exptl_absorpt_coefficient_mu 3.215
_exptl_absorpt_correction_T_max 1.00000
_exptl_absorpt_correction_T_min 0.80099
_exptl_absorpt_correction_type multi-scan
_exptl_absorpt_process_details
;
CrysAlisPro 1.171.40.82a (Rigaku Oxford Diffraction, 2020)
Empirical absorption correction using spherical harmonics,
implemented in SCALE3 ABSPACK scaling algorithm.
;
_exptl_crystal_colour red
_exptl_crystal_colour_primary red
_exptl_crystal_density_diffrn 1.438
_exptl_crystal_description block
_exptl_crystal_F_000 1564
_exptl_crystal_size_max 0.231
_exptl_crystal_size_mid 0.208
_exptl_crystal_size_min 0.033
_refine_diff_density_max 3.071
_refine_diff_density_min -0.976
_refine_diff_density_rms 0.118
_refine_ls_extinction_method none
_refine_ls_goodness_of_fit_ref 1.047
_refine_ls_hydrogen_treatment mixed
_refine_ls_matrix_type full
_refine_ls_number_parameters 434
_refine_ls_number_reflns 7366
_refine_ls_number_restraints 0
_refine_ls_restrained_S_all 1.047
_refine_ls_R_factor_all 0.0654
_refine_ls_R_factor_gt 0.0454
_refine_ls_shift/su_max 0.001
_refine_ls_shift/su_mean 0.000
_refine_ls_structure_factor_coef Fsqd
_refine_ls_weighting_details 'w=1/[\s^2^(Fo^2^)+(0.0423P)^2^+3.5084P] where P=(Fo^2^+2Fc^2^)/3'
_refine_ls_weighting_scheme calc
_refine_ls_wR_factor_gt 0.0957
_refine_ls_wR_factor_ref 0.1037
_reflns_Friedel_coverage 0.000
_reflns_number_gt 5551
_reflns_number_total 7366
_reflns_threshold_expression 'I > 2\s(I)'
_cod_data_source_file d1cc06142a2.cif
_cod_data_source_block Compound_8
_cod_database_code 7129250
_shelx_shelxl_version_number 2016/6
_chemical_oxdiff_formula 'C74 H60 B2 N12 O4 W2'
_shelx_space_group_comment
;
The symmetry employed for this shelxl refinement is uniquely defined
by the following loop, which should always be used as a source of
symmetry information in preference to the above space-group names.
They are only intended as comments.
;
_reflns_odcompleteness_completeness 99.17
_reflns_odcompleteness_iscentric 1
_reflns_odcompleteness_theta 24.97
_olex2_refinement_description
;
1. Fixed Uiso
 At 1.2 times of:
  All C(H) groups
 At 1.5 times of:
  All C(H,H,H) groups
2.a Aromatic/amide H refined with riding coordinates:
 C25(H25), C6(H6), C16(H16), C30(H30), C14(H14), C7(H7), C13(H13), C21(H21),
 C15(H15), C22(H22), C9(H9), C8(H8), C35(H35)
2.b Idealised Me refined as rotating group:
 C28(H28A,H28B,H28C), C23(H23A,H23B,H23C), C27(H27A,H27B,H27C), C33(H33A,H33B,
 H33C), C32(H32A,H32B,H32C), C37(H37A,H37B,H37C)
;
_smtbx_masks_void_probe_radius 1.2
_smtbx_masks_void_truncation_radius 1.2
_ins_header
;
TITL BF125D2a_scale in P2(1)/c 
REM P2(1)/c (#14 in standard setting)
CELL 0.71073  22.717998   9.413102  18.474442  90.0000 112.9821  90.0000
ZERR    2.00   0.001641   0.000410   0.001585   0.0000   0.0097   0.0000
LATT  1
SYMM -x, y+1/2,-z+1/2 
SFAC C H B N O W
UNIT 148.00 120.00 4.00 24.00 8.00 4.00
TREF
HKLF 4
END
;
_olex2_submission_special_instructions 'No special instructions were received'
_oxdiff_exptl_absorpt_empirical_details
;
Empirical correction (ABSPACK) includes:
- Absorption correction using spherical harmonics
- Frame scaling
;
_oxdiff_exptl_absorpt_empirical_full_max 1.260
_oxdiff_exptl_absorpt_empirical_full_min 0.786

loop_
_space_group_symop_operation_xyz
'x, y, z'
'-x, y+1/2, -z+1/2'
'-x, -y, -z'
'x, -y-1/2, z-1/2'

loop_
_atom_site_label
_atom_site_type_symbol
_atom_site_fract_x
_atom_site_fract_y
_atom_site_fract_z
_atom_site_U_iso_or_equiv
_atom_site_adp_type
_atom_site_occupancy
_atom_site_site_symmetry_order
_atom_site_calc_flag
_atom_site_refinement_flags_posn
_atom_site_refinement_flags_adp
_atom_site_refinement_flags_occupancy
_atom_site_disorder_assembly
_atom_site_disorder_group
W1 W 0.17215(2) 0.45768(2) 0.26311(2) 0.03723(10) Uani 1 1 d . . . . .
O2 O 0.0645(2) 0.4870(5) 0.0940(3) 0.0543(12) Uani 1 1 d . . . . .
N1 N 0.1015(2) 0.3519(5) 0.3084(3) 0.0343(11) Uani 1 1 d . . . . .
N3 N 0.1448(2) 0.6480(5) 0.3110(3) 0.0355(11) Uani 1 1 d . . . . .
N2 N 0.1033(2) 0.3898(5) 0.3806(3) 0.0373(11) Uani 1 1 d . . . . .
N4 N 0.1372(2) 0.6439(5) 0.3816(3) 0.0431(12) Uani 1 1 d . . . . .
C3 C 0.1033(3) 0.4749(6) 0.1557(4) 0.0387(14) Uani 1 1 d . . . . .
N5 N 0.2379(2) 0.4299(5) 0.3865(3) 0.0483(13) Uani 1 1 d . . . . .
C1 C 0.2251(2) 0.5351(5) 0.2211(3) 0.0336(13) Uani 1 1 d . . . . .
N6 N 0.2196(2) 0.4561(5) 0.4481(3) 0.0495(13) Uani 1 1 d . . . . .
O1 O 0.2075(3) 0.1578(5) 0.2190(4) 0.0833(18) Uani 1 1 d . . . . .
C2 C 0.1937(3) 0.2670(7) 0.2339(4) 0.0570(19) Uani 1 1 d . . . . .
C4 C 0.2649(3) 0.5994(6) 0.1854(3) 0.0372(14) Uani 1 1 d . . . . .
C26 C 0.0613(3) 0.3093(6) 0.3977(4) 0.0415(15) Uani 1 1 d . . . . .
C28 C 0.1324(3) 0.8295(6) 0.2069(4) 0.0494(16) Uani 1 1 d . . . . .
H28A H 0.150770 0.756066 0.186293 0.074 Uiso 1 1 calc GR . . . .
H28B H 0.157719 0.914197 0.215066 0.074 Uiso 1 1 calc GR . . . .
H28C H 0.089624 0.848757 0.170288 0.074 Uiso 1 1 calc GR . . . .
C24 C 0.0575(3) 0.2498(6) 0.2800(4) 0.0414(15) Uani 1 1 d . . . . .
C17 C 0.3070(3) 0.7107(6) 0.2259(3) 0.0357(13) Uani 1 1 d . . . . .
C25 C 0.0319(3) 0.2208(6) 0.3355(4) 0.0471(16) Uani 1 1 d . . . . .
H25 H 0.000571 0.153772 0.331036 0.056 Uiso 1 1 calc R . . . .
C6 C 0.2199(3) 0.4476(7) 0.0673(4) 0.0484(16) Uani 1 1 d . . . . .
H6 H 0.194020 0.402351 0.088735 0.058 Uiso 1 1 calc R . . . .
C29 C 0.1310(3) 0.7817(6) 0.2838(4) 0.0407(14) Uani 1 1 d . . . . .
C10 C 0.3013(3) 0.6211(7) 0.0761(4) 0.0461(16) Uani 1 1 d . . . . .
C5 C 0.2621(3) 0.5538(6) 0.1109(4) 0.0410(14) Uani 1 1 d . . . . .
C31 C 0.1183(3) 0.7709(6) 0.3972(4) 0.0465(15) Uani 1 1 d . . . . .
C12 C 0.3494(3) 0.7717(6) 0.1938(4) 0.0407(14) Uani 1 1 d . . . . .
C16 C 0.3079(3) 0.7691(6) 0.2968(3) 0.0422(15) Uani 1 1 d . . . . .
H16 H 0.280987 0.730933 0.318986 0.051 Uiso 1 1 calc R . . . .
C30 C 0.1135(3) 0.8598(7) 0.3360(4) 0.0512(16) Uani 1 1 d . . . . .
H30 H 0.100939 0.954570 0.330648 0.061 Uiso 1 1 calc R . . . .
C14 C 0.3890(3) 0.9380(7) 0.3025(4) 0.0482(16) Uani 1 1 d . . . . .
H14 H 0.415671 1.013139 0.327856 0.058 Uiso 1 1 calc R . . . .
C11 C 0.3462(3) 0.7263(7) 0.1192(3) 0.0443(15) Uani 1 1 d . . . . .
C23 C 0.0407(3) 0.1829(7) 0.2008(4) 0.0551(18) Uani 1 1 d . . . . .
H23A H 0.019117 0.251224 0.160521 0.083 Uiso 1 1 calc GR . . . .
H23B H 0.013084 0.102935 0.195640 0.083 Uiso 1 1 calc GR . . . .
H23C H 0.078986 0.151746 0.195409 0.083 Uiso 1 1 calc GR . . . .
C7 C 0.2156(3) 0.4085(7) -0.0063(4) 0.0590(19) Uani 1 1 d . . . . .
H7 H 0.187790 0.336233 -0.033365 0.071 Uiso 1 1 calc R . . . .
B1 B 0.1506(4) 0.5048(8) 0.4294(4) 0.0464(18) Uani 1 1 d . . . . .
C13 C 0.3900(3) 0.8825(7) 0.2346(3) 0.0475(16) Uani 1 1 d . . . . .
H13 H 0.418627 0.919605 0.214804 0.057 Uiso 1 1 calc R . . . .
C20 C 0.4620(3) 0.9216(7) 0.0298(4) 0.0526(18) Uani 1 1 d . . . . .
C27 C 0.0519(3) 0.3221(8) 0.4737(4) 0.062(2) Uani 1 1 d . . . . .
H27A H 0.091804 0.305216 0.517024 0.094 Uiso 1 1 calc GR . . . .
H27B H 0.020951 0.253480 0.474535 0.094 Uiso 1 1 calc GR . . . .
H27C H 0.036973 0.415949 0.477885 0.094 Uiso 1 1 calc GR . . . .
C18 C 0.3877(3) 0.7901(7) 0.0870(4) 0.0521(17) Uani 1 1 d . . . . .
C19 C 0.4219(3) 0.8476(7) 0.0606(4) 0.0559(18) Uani 1 1 d . . . . .
C21 C 0.4988(3) 1.0350(8) 0.0713(4) 0.065(2) Uani 1 1 d . . . . .
H21 H 0.497975 1.059975 0.119638 0.078 Uiso 1 1 calc R . . . .
C15 C 0.3463(3) 0.8779(7) 0.3331(4) 0.0499(16) Uani 1 1 d . . . . .
H15 H 0.344875 0.914544 0.379190 0.060 Uiso 1 1 calc R . . . .
C34 C 0.2993(3) 0.3821(8) 0.4198(5) 0.068(2) Uani 1 1 d . . . . .
C22 C 0.4633(3) 0.8885(8) -0.0423(4) 0.065(2) Uani 1 1 d . . . . .
H22 H 0.438451 0.813984 -0.071653 0.078 Uiso 1 1 calc R . . . .
C9 C 0.2946(3) 0.5816(8) -0.0005(4) 0.0590(19) Uani 1 1 d . . . . .
H9 H 0.319124 0.627876 -0.023536 0.071 Uiso 1 1 calc R . . . .
C8 C 0.2538(4) 0.4789(8) -0.0412(4) 0.065(2) Uani 1 1 d . . . . .
H8 H 0.250434 0.454123 -0.091347 0.078 Uiso 1 1 calc R . . . .
C36 C 0.2671(4) 0.4261(9) 0.5163(4) 0.070(2) Uani 1 1 d . . . . .
C33 C 0.3372(3) 0.3447(10) 0.3729(5) 0.091(3) Uani 1 1 d . . . . .
H33A H 0.318057 0.264484 0.340081 0.136 Uiso 1 1 calc GR . . . .
H33B H 0.380094 0.321432 0.407631 0.136 Uiso 1 1 calc GR . . . .
H33C H 0.337929 0.424094 0.340634 0.136 Uiso 1 1 calc GR . . . .
C32 C 0.1053(4) 0.8003(8) 0.4696(4) 0.070(2) Uani 1 1 d . . . . .
H32A H 0.075490 0.731454 0.473605 0.105 Uiso 1 1 calc GR . . . .
H32B H 0.087524 0.893789 0.466208 0.105 Uiso 1 1 calc GR . . . .
H32C H 0.144486 0.794314 0.515310 0.105 Uiso 1 1 calc GR . . . .
C35 C 0.3183(4) 0.3796(10) 0.5001(5) 0.086(3) Uani 1 1 d . . . . .
H35 H 0.358137 0.351911 0.536651 0.104 Uiso 1 1 calc R . . . .
C37 C 0.2602(4) 0.4398(10) 0.5936(4) 0.092(3) Uani 1 1 d . . . . .
H37A H 0.241355 0.530075 0.595925 0.138 Uiso 1 1 calc GR . . . .
H37B H 0.301522 0.433098 0.635738 0.138 Uiso 1 1 calc GR . . . .
H37C H 0.233238 0.364990 0.598428 0.138 Uiso 1 1 calc GR . . . .
H1 H 0.143(2) 0.533(5) 0.485(3) 0.040(15) Uiso 1 1 d . . . . .

loop_
_atom_site_aniso_label
_atom_site_aniso_U_11
_atom_site_aniso_U_22
_atom_site_aniso_U_33
_atom_site_aniso_U_23
_atom_site_aniso_U_13
_atom_site_aniso_U_12
W1 0.04468(15) 0.03171(14) 0.05665(18) 0.01111(12) 0.04295(13) 0.00419(11)
O2 0.064(3) 0.055(3) 0.057(3) 0.005(2) 0.038(3) 0.011(2)
N1 0.047(3) 0.029(2) 0.043(3) 0.006(2) 0.035(2) 0.006(2)
N3 0.047(3) 0.032(2) 0.044(3) 0.008(2) 0.035(2) 0.001(2)
N2 0.048(3) 0.032(2) 0.048(3) 0.008(2) 0.036(3) 0.003(2)
N4 0.061(3) 0.034(3) 0.055(3) 0.004(2) 0.045(3) -0.002(2)
C3 0.047(4) 0.035(3) 0.050(4) 0.013(3) 0.037(3) 0.010(3)
N5 0.039(3) 0.053(3) 0.063(4) 0.019(3) 0.030(3) 0.000(2)
C1 0.037(3) 0.026(3) 0.049(3) 0.009(3) 0.029(3) 0.007(2)
N6 0.053(3) 0.050(3) 0.052(3) 0.016(3) 0.028(3) -0.010(3)
O1 0.110(4) 0.039(3) 0.150(5) 0.004(3) 0.104(4) 0.013(3)
C2 0.072(4) 0.041(4) 0.093(5) 0.015(4) 0.071(4) 0.002(3)
C4 0.036(3) 0.038(3) 0.052(4) 0.012(3) 0.032(3) 0.004(3)
C26 0.043(3) 0.038(3) 0.062(4) 0.015(3) 0.040(3) 0.004(3)
C28 0.057(4) 0.038(3) 0.070(4) 0.013(3) 0.044(4) -0.001(3)
C24 0.040(3) 0.027(3) 0.071(4) 0.006(3) 0.037(3) 0.004(3)
C17 0.034(3) 0.046(3) 0.040(3) 0.008(3) 0.028(3) 0.007(3)
C25 0.042(3) 0.041(3) 0.080(5) 0.018(4) 0.048(4) 0.002(3)
C6 0.049(4) 0.047(4) 0.068(4) -0.002(3) 0.043(4) -0.006(3)
C29 0.042(3) 0.032(3) 0.064(4) 0.004(3) 0.038(3) -0.001(3)
C10 0.051(4) 0.047(4) 0.061(4) -0.001(3) 0.045(3) -0.007(3)
C5 0.044(3) 0.040(3) 0.057(4) 0.003(3) 0.039(3) 0.000(3)
C31 0.061(4) 0.038(3) 0.058(4) -0.005(3) 0.042(4) -0.008(3)
C12 0.043(3) 0.039(3) 0.055(4) 0.005(3) 0.036(3) -0.006(3)
C16 0.047(3) 0.047(4) 0.046(4) 0.013(3) 0.032(3) 0.005(3)
C30 0.062(4) 0.031(3) 0.071(5) 0.002(3) 0.037(4) 0.005(3)
C14 0.053(4) 0.048(4) 0.052(4) 0.001(3) 0.030(3) -0.007(3)
C11 0.045(3) 0.056(4) 0.052(4) 0.001(3) 0.042(3) -0.006(3)
C23 0.054(4) 0.045(4) 0.080(5) -0.004(4) 0.041(4) -0.005(3)
C7 0.063(4) 0.052(4) 0.078(5) -0.015(4) 0.046(4) -0.016(3)
B1 0.057(4) 0.055(4) 0.044(4) 0.006(4) 0.037(4) -0.002(4)
C13 0.046(3) 0.061(4) 0.050(4) -0.002(3) 0.034(3) -0.008(3)
C20 0.050(4) 0.071(5) 0.056(4) -0.007(4) 0.042(3) -0.024(3)
C27 0.077(5) 0.066(5) 0.072(5) 0.016(4) 0.061(4) -0.004(4)
C18 0.060(4) 0.061(4) 0.058(4) -0.005(3) 0.046(4) -0.012(3)
C19 0.065(4) 0.066(5) 0.057(4) -0.012(4) 0.046(4) -0.021(4)
C21 0.078(5) 0.087(6) 0.055(4) -0.023(4) 0.055(4) -0.036(4)
C15 0.063(4) 0.058(4) 0.043(4) 0.004(3) 0.036(3) 0.003(4)
C34 0.051(4) 0.066(5) 0.091(6) 0.035(5) 0.033(4) 0.007(4)
C22 0.068(4) 0.087(5) 0.064(5) -0.023(4) 0.051(4) -0.042(4)
C9 0.063(4) 0.077(5) 0.061(4) -0.013(4) 0.051(4) -0.024(4)
C8 0.077(5) 0.074(5) 0.069(5) -0.016(4) 0.055(4) -0.013(4)
C36 0.066(5) 0.084(6) 0.049(5) 0.020(4) 0.011(4) -0.027(4)
C33 0.047(4) 0.105(7) 0.137(8) 0.053(6) 0.055(5) 0.028(4)
C32 0.093(6) 0.065(5) 0.074(5) -0.017(4) 0.057(5) -0.008(4)
C35 0.051(5) 0.105(7) 0.090(7) 0.048(6) 0.013(5) -0.006(5)
C37 0.099(7) 0.107(7) 0.056(5) 0.017(5) 0.015(5) -0.020(5)

loop_
_atom_type_symbol
_atom_type_description
_atom_type_scat_dispersion_real
_atom_type_scat_dispersion_imag
_atom_type_scat_source
C C 0.0033 0.0016 'International Tables Vol C Tables 4.2.6.8 and 6.1.1.4'
H H 0.0000 0.0000 'International Tables Vol C Tables 4.2.6.8 and 6.1.1.4'
B B 0.0013 0.0007 'International Tables Vol C Tables 4.2.6.8 and 6.1.1.4'
N N 0.0061 0.0033 'International Tables Vol C Tables 4.2.6.8 and 6.1.1.4'
O O 0.0106 0.0060 'International Tables Vol C Tables 4.2.6.8 and 6.1.1.4'
W W -0.8490 6.8722 'International Tables Vol C Tables 4.2.6.8 and 6.1.1.4'

loop_
_exptl_crystal_face_index_h
_exptl_crystal_face_index_k
_exptl_crystal_face_index_l
_exptl_crystal_face_perp_dist
9 -13 0 0.1032
-9 13 0 0.0884
-16 -1 26 0.1046
16 1 -26 0.1046
-19 6 22 0.1062
30 1 0 0.0166
-30 -1 0 0.0166

loop_
_geom_angle_atom_site_label_1
_geom_angle_atom_site_label_2
_geom_angle_atom_site_label_3
_geom_angle
_geom_angle_site_symmetry_1
_geom_angle_site_symmetry_3
_geom_angle_publ_flag
N3 W1 N1 81.92(15) . . ?
N3 W1 N5 82.17(18) . . ?
C3 W1 N1 90.51(19) . . ?
C3 W1 N3 95.7(2) . . ?
C3 W1 N5 172.35(18) . . ?
N5 W1 N1 81.94(16) . . ?
C1 W1 N1 176.1(2) . . ?
C1 W1 N3 100.55(19) . . ?
C1 W1 C3 86.3(2) . . ?
C1 W1 N5 101.3(2) . . ?
C1 W1 C2 88.4(2) . . ?
C2 W1 N1 89.38(19) . . ?
C2 W1 N3 170.10(19) . . ?
C2 W1 C3 89.1(3) . . ?
C2 W1 N5 92.0(3) . . ?
N2 N1 W1 118.8(3) . . ?
C24 N1 W1 133.4(4) . . ?
C24 N1 N2 107.7(4) . . ?
N4 N3 W1 121.1(3) . . ?
C29 N3 W1 132.5(4) . . ?
C29 N3 N4 106.3(4) . . ?
N1 N2 B1 120.2(4) . . ?
C26 N2 N1 109.1(5) . . ?
C26 N2 B1 130.7(5) . . ?
N3 N4 B1 119.7(5) . . ?
C31 N4 N3 110.3(5) . . ?
C31 N4 B1 129.9(5) . . ?
O2 C3 W1 178.6(5) . . ?
N6 N5 W1 122.2(4) . . ?
C34 N5 W1 131.9(5) . . ?
C34 N5 N6 105.8(6) . . ?
C4 C1 W1 177.7(5) . . ?
N5 N6 B1 118.5(5) . . ?
C36 N6 N5 110.5(6) . . ?
C36 N6 B1 131.0(6) . . ?
O1 C2 W1 178.1(8) . . ?
C17 C4 C1 118.8(5) . . ?
C5 C4 C1 121.2(5) . . ?
C5 C4 C17 120.0(5) . . ?
N2 C26 C25 107.8(5) . . ?
N2 C26 C27 122.9(6) . . ?
C25 C26 C27 129.3(5) . . ?
H28A C28 H28B 109.5 . . ?
H28A C28 H28C 109.5 . . ?
H28B C28 H28C 109.5 . . ?
C29 C28 H28A 109.5 . . ?
C29 C28 H28B 109.5 . . ?
C29 C28 H28C 109.5 . . ?
N1 C24 C25 108.4(6) . . ?
N1 C24 C23 123.5(5) . . ?
C25 C24 C23 128.1(5) . . ?
C4 C17 C12 120.0(5) . . ?
C16 C17 C4 122.6(5) . . ?
C16 C17 C12 117.3(5) . . ?
C26 C25 C24 107.0(5) . . ?
C26 C25 H25 126.5 . . ?
C24 C25 H25 126.5 . . ?
C5 C6 H6 119.1 . . ?
C7 C6 H6 119.1 . . ?
C7 C6 C5 121.9(6) . . ?
N3 C29 C28 123.0(5) . . ?
N3 C29 C30 109.0(5) . . ?
C30 C29 C28 128.0(5) . . ?
C11 C10 C5 119.5(5) . . ?
C9 C10 C5 119.4(6) . . ?
C9 C10 C11 121.1(5) . . ?
C4 C5 C10 120.1(5) . . ?
C6 C5 C4 122.3(5) . . ?
C6 C5 C10 117.6(5) . . ?
N4 C31 C30 107.1(5) . . ?
N4 C31 C32 123.2(6) . . ?
C30 C31 C32 129.7(6) . . ?
C11 C12 C17 119.6(5) . . ?
C13 C12 C17 118.9(5) . . ?
C13 C12 C11 121.4(5) . . ?
C17 C16 H16 119.0 . . ?
C15 C16 C17 122.0(5) . . ?
C15 C16 H16 119.0 . . ?
C29 C30 H30 126.4 . . ?
C31 C30 C29 107.2(5) . . ?
C31 C30 H30 126.4 . . ?
C13 C14 H14 120.9 . . ?
C13 C14 C15 118.2(6) . . ?
C15 C14 H14 120.9 . . ?
C10 C11 C18 120.4(5) . . ?
C12 C11 C10 120.5(5) . . ?
C12 C11 C18 119.1(5) . . ?
C24 C23 H23A 109.5 . . ?
C24 C23 H23B 109.5 . . ?
C24 C23 H23C 109.5 . . ?
H23A C23 H23B 109.5 . . ?
H23A C23 H23C 109.5 . . ?
H23B C23 H23C 109.5 . . ?
C6 C7 H7 120.0 . . ?
C6 C7 C8 120.0(6) . . ?
C8 C7 H7 120.0 . . ?
N2 B1 H1 112(3) . . ?
N4 B1 N2 108.9(5) . . ?
N4 B1 H1 105(3) . . ?
N6 B1 N2 109.8(5) . . ?
N6 B1 N4 109.8(5) . . ?
N6 B1 H1 111(3) . . ?
C12 C13 H13 118.8 . . ?
C14 C13 C12 122.4(5) . . ?
C14 C13 H13 118.8 . . ?
C21 C20 C19 119.7(6) . . ?
C22 C20 C19 122.1(6) . . ?
C22 C20 C21 118.2(5) . . ?
C26 C27 H27A 109.5 . . ?
C26 C27 H27B 109.5 . . ?
C26 C27 H27C 109.5 . . ?
H27A C27 H27B 109.5 . . ?
H27A C27 H27C 109.5 . . ?
H27B C27 H27C 109.5 . . ?
C19 C18 C11 178.0(7) . . ?
C18 C19 C20 177.7(8) . . ?
C20 C21 H21 119.4 . . ?
C22 C21 C20 121.3(6) 3_675 . ?
C22 C21 H21 119.4 3_675 . ?
C16 C15 C14 121.1(6) . . ?
C16 C15 H15 119.4 . . ?
C14 C15 H15 119.4 . . ?
N5 C34 C33 122.7(7) . . ?
N5 C34 C35 109.1(7) . . ?
C35 C34 C33 128.2(7) . . ?
C20 C22 C21 120.6(6) . 3_675 ?
C20 C22 H22 119.7 . . ?
C21 C22 H22 119.7 3_675 . ?
C10 C9 H9 119.1 . . ?
C8 C9 C10 121.8(6) . . ?
C8 C9 H9 119.1 . . ?
C7 C8 H8 120.4 . . ?
C9 C8 C7 119.2(6) . . ?
C9 C8 H8 120.4 . . ?
N6 C36 C35 107.6(7) . . ?
N6 C36 C37 122.3(8) . . ?
C35 C36 C37 130.0(8) . . ?
C34 C33 H33A 109.5 . . ?
C34 C33 H33B 109.5 . . ?
C34 C33 H33C 109.5 . . ?
H33A C33 H33B 109.5 . . ?
H33A C33 H33C 109.5 . . ?
H33B C33 H33C 109.5 . . ?
C31 C32 H32A 109.5 . . ?
C31 C32 H32B 109.5 . . ?
C31 C32 H32C 109.5 . . ?
H32A C32 H32B 109.5 . . ?
H32A C32 H32C 109.5 . . ?
H32B C32 H32C 109.5 . . ?
C34 C35 C36 107.0(7) . . ?
C34 C35 H35 126.5 . . ?
C36 C35 H35 126.5 . . ?
C36 C37 H37A 109.5 . . ?
C36 C37 H37B 109.5 . . ?
C36 C37 H37C 109.5 . . ?
H37A C37 H37B 109.5 . . ?
H37A C37 H37C 109.5 . . ?
H37B C37 H37C 109.5 . . ?

loop_
_geom_bond_atom_site_label_1
_geom_bond_atom_site_label_2
_geom_bond_distance
_geom_bond_site_symmetry_2
_geom_bond_publ_flag
W1 N1 2.307(4) . ?
W1 N3 2.192(4) . ?
W1 C3 1.997(7) . ?
W1 N5 2.200(5) . ?
W1 C1 1.819(5) . ?
W1 C2 1.990(7) . ?
O2 C3 1.142(7) . ?
N1 N2 1.365(6) . ?
N1 C24 1.337(7) . ?
N3 N4 1.381(6) . ?
N3 C29 1.346(7) . ?
N2 C26 1.349(6) . ?
N2 B1 1.544(9) . ?
N4 C31 1.340(7) . ?
N4 B1 1.542(9) . ?
N5 N6 1.378(7) . ?
N5 C34 1.363(8) . ?
C1 C4 1.444(7) . ?
N6 B1 1.537(9) . ?
N6 C36 1.330(8) . ?
O1 C2 1.139(7) . ?
C4 C17 1.420(8) . ?
C4 C5 1.419(8) . ?
C26 C25 1.364(8) . ?
C26 C27 1.506(8) . ?
C28 H28A 0.9600 . ?
C28 H28B 0.9600 . ?
C28 H28C 0.9600 . ?
C28 C29 1.502(8) . ?
C24 C25 1.388(7) . ?
C24 C23 1.499(8) . ?
C17 C12 1.434(7) . ?
C17 C16 1.413(7) . ?
C25 H25 0.9300 . ?
C6 H6 0.9300 . ?
C6 C5 1.402(8) . ?
C6 C7 1.374(9) . ?
C29 C30 1.388(8) . ?
C10 C5 1.432(7) . ?
C10 C11 1.422(8) . ?
C10 C9 1.414(8) . ?
C31 C30 1.377(8) . ?
C31 C32 1.505(8) . ?
C12 C11 1.417(8) . ?
C12 C13 1.402(8) . ?
C16 H16 0.9300 . ?
C16 C15 1.344(8) . ?
C30 H30 0.9300 . ?
C14 H14 0.9300 . ?
C14 C13 1.366(8) . ?
C14 C15 1.419(8) . ?
C11 C18 1.429(7) . ?
C23 H23A 0.9600 . ?
C23 H23B 0.9600 . ?
C23 H23C 0.9600 . ?
C7 H7 0.9300 . ?
C7 C8 1.430(9) . ?
B1 H1 1.13(5) . ?
C13 H13 0.9300 . ?
C20 C19 1.429(8) . ?
C20 C21 1.389(9) . ?
C20 C22 1.380(8) . ?
C27 H27A 0.9600 . ?
C27 H27B 0.9600 . ?
C27 H27C 0.9600 . ?
C18 C19 1.197(8) . ?
C21 H21 0.9300 . ?
C21 C22 1.380(8) 3_675 ?
C15 H15 0.9300 . ?
C34 C33 1.482(10) . ?
C34 C35 1.374(10) . ?
C22 H22 0.9300 . ?
C9 H9 0.9300 . ?
C9 C8 1.348(9) . ?
C8 H8 0.9300 . ?
C36 C35 1.380(11) . ?
C36 C37 1.501(11) . ?
C33 H33A 0.9600 . ?
C33 H33B 0.9600 . ?
C33 H33C 0.9600 . ?
C32 H32A 0.9600 . ?
C32 H32B 0.9600 . ?
C32 H32C 0.9600 . ?
C35 H35 0.9300 . ?
C37 H37A 0.9600 . ?
C37 H37B 0.9600 . ?
C37 H37C 0.9600 . ?

loop_
_geom_torsion_atom_site_label_1
_geom_torsion_atom_site_label_2
_geom_torsion_atom_site_label_3
_geom_torsion_atom_site_label_4
_geom_torsion
_geom_torsion_site_symmetry_1
_geom_torsion_site_symmetry_2
_geom_torsion_site_symmetry_3
_geom_torsion_site_symmetry_4
_geom_torsion_publ_flag
W1 N1 N2 C26 -176.0(3) . . . . ?
W1 N1 N2 B1 1.9(6) . . . . ?
W1 N1 C24 C25 175.5(4) . . . . ?
W1 N1 C24 C23 -4.8(8) . . . . ?
W1 N3 N4 C31 -177.8(4) . . . . ?
W1 N3 N4 B1 2.4(7) . . . . ?
W1 N3 C29 C28 -0.4(9) . . . . ?
W1 N3 C29 C30 177.2(4) . . . . ?
W1 N5 N6 B1 0.7(7) . . . . ?
W1 N5 N6 C36 177.6(4) . . . . ?
W1 N5 C34 C33 4.0(11) . . . . ?
W1 N5 C34 C35 -177.6(5) . . . . ?
N1 N2 C26 C25 -0.8(6) . . . . ?
N1 N2 C26 C27 179.1(5) . . . . ?
N1 N2 B1 N4 58.7(7) . . . . ?
N1 N2 B1 N6 -61.5(7) . . . . ?
N1 C24 C25 C26 0.5(7) . . . . ?
N3 N4 C31 C30 -0.1(7) . . . . ?
N3 N4 C31 C32 179.4(6) . . . . ?
N3 N4 B1 N2 -62.7(6) . . . . ?
N3 N4 B1 N6 57.5(7) . . . . ?
N3 C29 C30 C31 1.2(7) . . . . ?
N2 N1 C24 C25 -1.0(6) . . . . ?
N2 N1 C24 C23 178.7(5) . . . . ?
N2 C26 C25 C24 0.2(7) . . . . ?
N4 N3 C29 C28 -178.9(5) . . . . ?
N4 N3 C29 C30 -1.2(6) . . . . ?
N4 C31 C30 C29 -0.7(7) . . . . ?
N5 N6 B1 N2 60.8(7) . . . . ?
N5 N6 B1 N4 -58.9(7) . . . . ?
N5 N6 C36 C35 0.3(8) . . . . ?
N5 N6 C36 C37 -177.9(7) . . . . ?
N5 C34 C35 C36 0.4(9) . . . . ?
C1 C4 C17 C12 176.9(5) . . . . ?
C1 C4 C17 C16 -5.2(8) . . . . ?
C1 C4 C5 C6 1.8(9) . . . . ?
C1 C4 C5 C10 178.9(5) . . . . ?
N6 N5 C34 C33 -178.6(7) . . . . ?
N6 N5 C34 C35 -0.2(8) . . . . ?
N6 C36 C35 C34 -0.4(9) . . . . ?
C4 C17 C12 C11 3.9(9) . . . . ?
C4 C17 C12 C13 179.4(5) . . . . ?
C4 C17 C16 C15 -177.5(6) . . . . ?
C26 N2 B1 N4 -123.9(6) . . . . ?
C26 N2 B1 N6 115.9(6) . . . . ?
C28 C29 C30 C31 178.7(6) . . . . ?
C24 N1 N2 C26 1.1(6) . . . . ?
C24 N1 N2 B1 179.0(5) . . . . ?
C17 C4 C5 C6 -177.8(6) . . . . ?
C17 C4 C5 C10 -0.7(9) . . . . ?
C17 C12 C11 C10 0.1(9) . . . . ?
C17 C12 C11 C18 178.6(6) . . . . ?
C17 C12 C13 C14 -2.4(10) . . . . ?
C17 C16 C15 C14 -1.2(10) . . . . ?
C6 C7 C8 C9 1.2(12) . . . . ?
C29 N3 N4 C31 0.8(6) . . . . ?
C29 N3 N4 B1 -179.0(5) . . . . ?
C10 C9 C8 C7 0.6(12) . . . . ?
C5 C4 C17 C12 -3.6(8) . . . . ?
C5 C4 C17 C16 174.3(5) . . . . ?
C5 C6 C7 C8 -1.5(11) . . . . ?
C5 C10 C11 C12 -4.3(9) . . . . ?
C5 C10 C11 C18 177.2(6) . . . . ?
C5 C10 C9 C8 -2.1(11) . . . . ?
C31 N4 B1 N2 117.6(7) . . . . ?
C31 N4 B1 N6 -122.3(7) . . . . ?
C12 C17 C16 C15 0.4(9) . . . . ?
C16 C17 C12 C11 -174.1(5) . . . . ?
C16 C17 C12 C13 1.4(8) . . . . ?
C11 C10 C5 C4 4.7(9) . . . . ?
C11 C10 C5 C6 -178.1(6) . . . . ?
C11 C10 C9 C8 177.8(7) . . . . ?
C11 C12 C13 C14 173.0(6) . . . . ?
C23 C24 C25 C26 -179.1(6) . . . . ?
C7 C6 C5 C4 177.1(6) . . . . ?
C7 C6 C5 C10 -0.1(10) . . . . ?
B1 N2 C26 C25 -178.4(6) . . . . ?
B1 N2 C26 C27 1.5(10) . . . . ?
B1 N4 C31 C30 179.7(6) . . . . ?
B1 N4 C31 C32 -0.8(11) . . . . ?
B1 N6 C36 C35 176.7(7) . . . . ?
B1 N6 C36 C37 -1.5(11) . . . . ?
C13 C12 C11 C10 -175.3(6) . . . . ?
C13 C12 C11 C18 3.2(9) . . . . ?
C13 C14 C15 C16 0.2(10) . . . . ?
C27 C26 C25 C24 -179.8(6) . . . . ?
C19 C20 C21 C22 -178.1(7) . . . 3_675 ?
C19 C20 C22 C21 178.0(7) . . . 3_675 ?
C21 C20 C22 C21 1.1(13) . . . 3_675 ?
C15 C14 C13 C12 1.6(10) . . . . ?
C34 N5 N6 B1 -177.0(6) . . . . ?
C34 N5 N6 C36 -0.1(7) . . . . ?
C22 C20 C21 C22 -1.1(14) . . . 3_675 ?
C9 C10 C5 C4 -175.4(6) . . . . ?
C9 C10 C5 C6 1.8(9) . . . . ?
C9 C10 C11 C12 175.7(6) . . . . ?
C9 C10 C11 C18 -2.8(10) . . . . ?
C36 N6 B1 N2 -115.4(7) . . . . ?
C36 N6 B1 N4 125.0(7) . . . . ?
C33 C34 C35 C36 178.7(8) . . . . ?
C32 C31 C30 C29 179.9(7) . . . . ?
C37 C36 C35 C34 177.6(8) . . . . ?

loop_
_exptl_oxdiff_crystal_face_indexfrac_h
_exptl_oxdiff_crystal_face_indexfrac_k
_exptl_oxdiff_crystal_face_indexfrac_l
_exptl_oxdiff_crystal_face_x
_exptl_oxdiff_crystal_face_y
_exptl_oxdiff_crystal_face_z
9.0908 -12.6224 0.0682 -0.1991 -0.8276 0.5249
-9.0235 12.6246 -0.1734 0.1986 0.8255 -0.5284
-16.0207 -1.1620 25.7385 0.1103 0.4704 0.8755
16.0207 1.1620 -25.7385 -0.1103 -0.4704 -0.8755
-18.7674 6.4462 21.5261 0.2094 0.8806 0.4251
29.6607 0.5979 -0.4372 0.8531 -0.5216 0.0091
-29.6607 -0.5979 0.4372 -0.8531 0.5216 -0.0091

loop_
_smtbx_masks_void_nr
_smtbx_masks_void_average_x
_smtbx_masks_void_average_y
_smtbx_masks_void_average_z
_smtbx_masks_void_volume
_smtbx_masks_void_count_electrons
_smtbx_masks_void_content
1 0.500 -0.143 -0.717 574.6 104.2 ?
